data_2218192
loop_
_publ_author_name
'Zhang, Xin'
'Zhang, Guo-Ying'
'Chen, Dan'
'Song, Yu-Jing'

_publ_section_title
Bis{4-[(<i>Z</i>)-(4-fluorobenzylamino)(phenyl)methylene]-3-methyl-1-phenyl-1<i>H</i>-pyrazol-5(4<i>H</i>)-onato-\k^2^<i>N</i>^4^,<i>O</i>}nickel(II)
_journal_coeditor_code LX2051
_journal_issue 5
_journal_name_full 'Acta Crystallographica Section E'
_journal_page_first m642
_journal_paper_doi 10.1107/S1600536808009197
_journal_volume 64
_journal_year 2008
_chemical_formula_iupac '[Ni (C24 H19 F N3 O)2]'
_chemical_formula_moiety 'C48 H38 F2 N6 Ni O2'
_chemical_formula_sum 'C48 H38 F2 N6 Ni O2'
_chemical_formula_weight 827.55
_chemical_name_systematic
;
Bis{4-[(<i>Z</i>)-(4-fluorobenzylamino)phenylmethylene]-3-methyl-1-phenyl-
1<i>H</i>-pyrazol-5(4<i>H</i>)-onato-\k^2^N^4^,<i>O</i>}nickel(II)
;
_space_group_IT_number 60
_symmetry_cell_setting orthorhombic
_symmetry_space_group_name_Hall '-P 2n 2ab'
_symmetry_space_group_name_H-M 'P b c n'
_atom_sites_solution_hydrogens geom
_atom_sites_solution_primary direct
_atom_sites_solution_secondary difmap
_audit_creation_method SHELXL-97
_cell_angle_alpha 90.00
_cell_angle_beta 90.00
_cell_angle_gamma 90.00
_cell_formula_units_Z 4
_cell_length_a 25.475(2)
_cell_length_b 10.1620(8)
_cell_length_c 15.7000(10)
_cell_measurement_reflns_used 3309
_cell_measurement_temperature 293(2)
_cell_measurement_theta_max 21.95
_cell_measurement_theta_min 2.52
_cell_volume 4064.4(5)
_computing_cell_refinement 'SAINT (Bruker, 1998)'
_computing_data_collection 'SMART (Bruker, 1998)'
_computing_data_reduction 'SAINT (Bruker, 1998)'
_computing_molecular_graphics 'SHELXTL (Sheldrick, 2008)'
_computing_publication_material 'SHELXTL (Sheldrick, 2008)'
_computing_structure_refinement 'SHELXL97 (Sheldrick, 2008)'
_computing_structure_solution 'SHELXS97 (Sheldrick, 2008)'
_diffrn_ambient_temperature 293(2)
_diffrn_detector_area_resol_mean 10.0
_diffrn_measured_fraction_theta_full 1.000
_diffrn_measured_fraction_theta_max 1.000
_diffrn_measurement_device_type 'Bruker SMART CCD'
_diffrn_measurement_method '\f and \w'
_diffrn_radiation_monochromator graphite
_diffrn_radiation_source 'fine-focus sealed tube'
_diffrn_radiation_type MoK\a
_diffrn_radiation_wavelength 0.71073
_diffrn_reflns_av_R_equivalents 0.0428
_diffrn_reflns_av_sigmaI/netI 0.0470
_diffrn_reflns_limit_h_max 33
_diffrn_reflns_limit_h_min -21
_diffrn_reflns_limit_k_max 12
_diffrn_reflns_limit_k_min -13
_diffrn_reflns_limit_l_max 18
_diffrn_reflns_limit_l_min -20
_diffrn_reflns_number 26008
_diffrn_reflns_theta_full 27.90
_diffrn_reflns_theta_max 27.90
_diffrn_reflns_theta_min 2.16
_diffrn_standards_number 0
_exptl_absorpt_coefficient_mu 0.535
_exptl_absorpt_correction_T_max 0.9102548
_exptl_absorpt_correction_T_min 0.8654859
_exptl_absorpt_correction_type multi-scan
_exptl_absorpt_process_details '(SADABS; Bruker, 1998)'
_exptl_crystal_colour RED
_exptl_crystal_density_diffrn 1.352
_exptl_crystal_density_method 'not measured'
_exptl_crystal_description BLOCK
_exptl_crystal_F_000 1720
_exptl_crystal_size_max 0.24
_exptl_crystal_size_mid 0.22
_exptl_crystal_size_min 0.18
_refine_diff_density_max 0.197
_refine_diff_density_min -0.247
_refine_ls_extinction_method none
_refine_ls_goodness_of_fit_ref 1.421
_refine_ls_hydrogen_treatment constr
_refine_ls_matrix_type full
_refine_ls_number_parameters 268
_refine_ls_number_reflns 4867
_refine_ls_number_restraints 0
_refine_ls_restrained_S_all 1.421
_refine_ls_R_factor_all 0.0756
_refine_ls_R_factor_gt 0.0355
_refine_ls_shift/su_max 0.001
_refine_ls_shift/su_mean 0.000
_refine_ls_structure_factor_coef Fsqd
_refine_ls_weighting_details 'calc w=1/[\s^2^(Fo^2^)] where P=(Fo^2^+2Fc^2^)/3'
_refine_ls_weighting_scheme calc
_refine_ls_wR_factor_gt 0.0706
_refine_ls_wR_factor_ref 0.0762
_reflns_number_gt 2916
_reflns_number_total 4867
_reflns_threshold_expression I>2\s(I)
_cod_data_source_file lx2051.cif
_cod_data_source_block I
_cod_depositor_comments
;
The following automatic conversions were performed:
'_symmetry_cell_setting' value 'Orthorhombic' changed to 'orthorhombic'
according to '/home/saulius/struct/CIF-dictionaries/cif_core.dic'
dictionary named 'cif_core.dic' version 2.4.1 from 2010-06-29.

Automatic conversion script
Id: cif_fix_enum 1527 2010-12-29 10:47:43Z saulius 

The following automatic conversions were performed:

'_symmetry_cell_setting' value 'Orthorhombic' changed to
'orthorhombic' according to
/home/saulius/struct/CIF-dictionaries/cif_core.dic dictionary named
'cif_core.dic' version 2.4.1 from 2010-06-29.

Automatic conversion script
Id: cif_fix_values 1715 2011-07-08 13:25:40Z adriana 
;
_cod_database_code 2218192
_cod_database_fobs_code 2218192

loop_
_symmetry_equiv_pos_as_xyz
'x, y, z'
'-x+1/2, -y+1/2, z+1/2'
'x+1/2, -y+1/2, -z'
'-x, y, -z+1/2'
'-x, -y, -z'
'x-1/2, y-1/2, -z-1/2'
'-x-1/2, y-1/2, z'
'x, -y, z-1/2'

loop_
_atom_site_type_symbol
_atom_site_label
_atom_site_fract_x
_atom_site_fract_y
_atom_site_fract_z
_atom_site_U_iso_or_equiv
_atom_site_adp_type
_atom_site_calc_flag
_atom_site_refinement_flags
_atom_site_occupancy
Ni Ni 0.5000 0.74902(3) 0.2500 0.03705(9) Uani d S 1
F F 0.60501(7) 1.27896(15) 0.15762(10) 0.1420(6) Uani d . 1
O O 0.45522(4) 0.67156(10) 0.33499(7) 0.0455(3) Uani d . 1
N N1 0.37188(5) 0.64453(14) 0.39135(9) 0.0521(4) Uani d . 1
N N2 0.31974(6) 0.66922(18) 0.36965(10) 0.0710(5) Uani d . 1
N N3 0.44445(5) 0.80468(13) 0.17239(8) 0.0445(3) Uani d . 1
C C1 0.42626(7) 0.53082(17) 0.49505(12) 0.0615(5) Uani d . 1
H H1 0.4466 0.4956 0.4514 0.074 Uiso calc R 1
C C2 0.43833(8) 0.50343(19) 0.57895(14) 0.0728(6) Uani d . 1
H H2 0.4672 0.4508 0.5915 0.087 Uiso calc R 1
C C3 0.40835(9) 0.5529(2) 0.64395(13) 0.0712(6) Uani d . 1
H H3 0.4169 0.5348 0.7003 0.085 Uiso calc R 1
C C4 0.36580(8) 0.6288(2) 0.62491(12) 0.0736(6) Uani d . 1
H H4 0.3448 0.6611 0.6686 0.088 Uiso calc R 1
C C5 0.35365(7) 0.65816(18) 0.54168(11) 0.0612(5) Uani d . 1
H H5 0.3247 0.7106 0.5296 0.073 Uiso calc R 1
C C6 0.38418(6) 0.61033(16) 0.47621(11) 0.0473(4) Uani d . 1
C C7 0.32123(7) 0.7208(2) 0.29336(13) 0.0677(6) Uani d . 1
C C8 0.37393(6) 0.73431(16) 0.26211(10) 0.0466(4) Uani d . 1
C C9 0.40520(6) 0.68240(16) 0.32787(10) 0.0428(4) Uani d . 1
C C10 0.26929(8) 0.7559(2) 0.25261(14) 0.1213(12) Uani d . 1
H H10A 0.2666 0.7134 0.1982 0.182 Uiso calc R 1
H H10B 0.2672 0.8496 0.2451 0.182 Uiso calc R 1
H H10C 0.2411 0.7272 0.2886 0.182 Uiso calc R 1
C C11 0.39386(6) 0.79288(16) 0.18624(10) 0.0446(4) Uani d . 1
C C12 0.35452(6) 0.84084(18) 0.12212(11) 0.0498(4) Uani d . 1
C C13 0.33603(7) 0.75812(19) 0.05954(11) 0.0587(5) Uani d . 1
H H13 0.3490 0.6728 0.0555 0.070 Uiso calc R 1
C C14 0.29816(7) 0.8014(2) 0.00249(13) 0.0735(6) Uani d . 1
H H14 0.2860 0.7452 -0.0399 0.088 Uiso calc R 1
C C15 0.27871(8) 0.9262(3) 0.00842(16) 0.0874(8) Uani d . 1
H H15 0.2533 0.9549 -0.0298 0.105 Uiso calc R 1
C C16 0.29663(8) 1.0086(2) 0.07052(18) 0.0909(8) Uani d . 1
H H16 0.2833 1.0936 0.0744 0.109 Uiso calc R 1
C C17 0.33442(7) 0.9671(2) 0.12765(14) 0.0735(6) Uani d . 1
H H17 0.3464 1.0240 0.1698 0.088 Uiso calc R 1
C C18 0.46406(6) 0.86510(17) 0.09264(10) 0.0527(5) Uani d . 1
H H18A 0.4346 0.8985 0.0601 0.063 Uiso calc R 1
H H18B 0.4814 0.7984 0.0586 0.063 Uiso calc R 1
C C19 0.50202(7) 0.97610(18) 0.11001(10) 0.0507(4) Uani d . 1
C C20 0.48434(9) 1.0994(2) 0.13394(13) 0.0776(6) Uani d . 1
H H20 0.4485 1.1140 0.1399 0.093 Uiso calc R 1
C C21 0.51909(13) 1.2011(3) 0.14913(16) 0.0981(8) Uani d . 1
H H21 0.5070 1.2840 0.1647 0.118 Uiso calc R 1
C C22 0.57081(12) 1.1778(3) 0.14100(14) 0.0883(8) Uani d . 1
C C23 0.59040(9) 1.0606(3) 0.11648(14) 0.0788(7) Uani d . 1
H H23 0.6264 1.0477 0.1113 0.095 Uiso calc R 1
C C24 0.55516(7) 0.95964(19) 0.09921(12) 0.0612(5) Uani d . 1
H H24 0.5678 0.8791 0.0799 0.073 Uiso calc R 1

loop_
_atom_site_aniso_label
_atom_site_aniso_U_11
_atom_site_aniso_U_22
_atom_site_aniso_U_33
_atom_site_aniso_U_12
_atom_site_aniso_U_13
_atom_site_aniso_U_23
Ni 0.02468(14) 0.06300(18) 0.02347(13) 0.000 0.00016(12) 0.000
F 0.1785(15) 0.1505(13) 0.0970(12) -0.1026(12) -0.0011(10) -0.0095(10)
O 0.0322(6) 0.0664(7) 0.0379(7) 0.0036(6) 0.0040(5) 0.0071(6)
N1 0.0325(8) 0.0818(10) 0.0421(9) -0.0017(7) 0.0053(6) 0.0073(8)
N2 0.0316(9) 0.1299(15) 0.0514(11) -0.0065(9) 0.0032(7) 0.0108(10)
N3 0.0349(8) 0.0695(9) 0.0291(7) -0.0051(7) -0.0005(6) 0.0011(7)
C1 0.0614(13) 0.0680(13) 0.0551(13) 0.0088(10) 0.0174(9) 0.0123(11)
C2 0.0678(14) 0.0820(15) 0.0686(15) 0.0128(11) 0.0094(12) 0.0304(12)
C3 0.0771(16) 0.0885(15) 0.0480(13) -0.0108(12) 0.0019(11) 0.0194(11)
C4 0.0771(16) 0.0996(16) 0.0442(13) 0.0030(13) 0.0142(10) -0.0034(12)
C5 0.0516(12) 0.0838(14) 0.0482(12) 0.0107(10) 0.0091(9) 0.0030(10)
C6 0.0410(10) 0.0609(11) 0.0400(11) -0.0061(9) 0.0066(8) 0.0055(8)
C7 0.0327(10) 0.1215(18) 0.0488(12) -0.0031(10) -0.0004(9) 0.0073(12)
C8 0.0312(8) 0.0730(12) 0.0357(11) -0.0037(8) -0.0012(7) 0.0015(9)
C9 0.0341(9) 0.0583(10) 0.0359(10) -0.0038(8) 0.0052(8) -0.0020(8)
C10 0.0306(11) 0.260(4) 0.0731(16) -0.0052(15) -0.0036(10) 0.0410(19)
C11 0.0332(9) 0.0644(11) 0.0360(10) 0.0005(8) -0.0043(7) -0.0042(8)
C12 0.0321(10) 0.0721(13) 0.0452(11) -0.0058(9) -0.0051(8) 0.0063(10)
C13 0.0461(11) 0.0822(13) 0.0479(11) -0.0086(10) -0.0115(8) 0.0055(11)
C14 0.0585(14) 0.1094(17) 0.0527(13) -0.0275(12) -0.0213(10) 0.0174(12)
C15 0.0522(14) 0.113(2) 0.097(2) -0.0190(14) -0.0315(12) 0.0466(16)
C16 0.0561(14) 0.0820(16) 0.134(2) 0.0067(11) -0.0280(14) 0.0224(16)
C17 0.0502(13) 0.0788(14) 0.0915(17) 0.0026(11) -0.0198(11) -0.0045(12)
C18 0.0408(10) 0.0854(13) 0.0319(10) -0.0046(9) -0.0045(8) 0.0085(9)
C19 0.0462(11) 0.0744(12) 0.0316(9) -0.0046(10) -0.0041(8) 0.0125(8)
C20 0.0710(15) 0.0945(17) 0.0675(16) -0.0001(13) 0.0161(11) -0.0024(13)
C21 0.130(2) 0.0836(16) 0.0808(19) -0.0205(17) 0.0294(17) -0.0168(14)
C22 0.108(2) 0.104(2) 0.0527(14) -0.0481(19) -0.0053(14) 0.0039(14)
C23 0.0555(14) 0.1039(18) 0.0770(17) -0.0236(13) -0.0132(11) 0.0407(15)
C24 0.0466(12) 0.0723(13) 0.0646(13) -0.0031(10) -0.0003(9) 0.0268(11)

loop_
_atom_type_symbol
_atom_type_description
_atom_type_scat_dispersion_real
_atom_type_scat_dispersion_imag
_atom_type_scat_source
C C 0.0033 0.0016 'International Tables Vol C Tables 4.2.6.8 and 6.1.1.4'
H H 0.0000 0.0000 'International Tables Vol C Tables 4.2.6.8 and 6.1.1.4'
N N 0.0061 0.0033 'International Tables Vol C Tables 4.2.6.8 and 6.1.1.4'
O O 0.0106 0.0060 'International Tables Vol C Tables 4.2.6.8 and 6.1.1.4'
F F 0.0171 0.0103 'International Tables Vol C Tables 4.2.6.8 and 6.1.1.4'
Ni Ni 0.3393 1.1124 'International Tables Vol C Tables 4.2.6.8 and 6.1.1.4'

loop_
_geom_angle_atom_site_label_1
_geom_angle_atom_site_label_2
_geom_angle_atom_site_label_3
_geom_angle_site_symmetry_1
_geom_angle_site_symmetry_3
_geom_angle
O Ni O 4_655 . 131.70(6)
O Ni N3 4_655 4_655 96.99(5)
O Ni N3 . 4_655 96.63(5)
O Ni N3 4_655 . 96.63(5)
O Ni N3 . . 96.99(5)
N3 Ni N3 4_655 . 146.30(8)
C9 O Ni . . 119.50(10)
C9 N1 N2 . . 111.30(10)
C9 N1 C6 . . 128.40(10)
N2 N1 C6 . . 119.10(10)
C7 N2 N1 . . 105.60(10)
C11 N3 C18 . . 120.60(10)
C11 N3 Ni . . 125.60(10)
C18 N3 Ni . . 113.79(9)
C6 C1 C2 . . 119.8(2)
C6 C1 H1 . . 120.1
C2 C1 H1 . . 120.1
C3 C2 C1 . . 120.8(2)
C3 C2 H2 . . 119.6
C1 C2 H2 . . 119.6
C4 C3 C2 . . 119.2(2)
C4 C3 H3 . . 120.4
C2 C3 H3 . . 120.4
C3 C4 C5 . . 120.6(2)
C3 C4 H4 . . 119.7
C5 C4 H4 . . 119.7
C6 C5 C4 . . 120.3(2)
C6 C5 H5 . . 119.8
C4 C5 H5 . . 119.8
C1 C6 C5 . . 119.2(2)
C1 C6 N1 . . 121.4(2)
C5 C6 N1 . . 119.5(2)
N2 C7 C8 . . 112.2(2)
N2 C7 C10 . . 117.2(2)
C8 C7 C10 . . 130.6(2)
C9 C8 C11 . . 124.6(2)
C9 C8 C7 . . 104.1(2)
C11 C8 C7 . . 131.2(2)
O C9 N1 . . 122.0(2)
O C9 C8 . . 131.2(2)
N1 C9 C8 . . 106.80(10)
C7 C10 H10A . . 109.5
C7 C10 H10B . . 109.5
H10A C10 H10B . . 109.5
C7 C10 H10C . . 109.5
H10A C10 H10C . . 109.5
H10B C10 H10C . . 109.5
N3 C11 C8 . . 121.80(10)
N3 C11 C12 . . 121.00(10)
C8 C11 C12 . . 117.27(14)
C13 C12 C17 . . 119.0(2)
C13 C12 C11 . . 120.6(2)
C17 C12 C11 . . 120.4(2)
C12 C13 C14 . . 120.4(2)
C12 C13 H13 . . 119.8
C14 C13 H13 . . 119.8
C15 C14 C13 . . 120.2(2)
C15 C14 H14 . . 119.9
C13 C14 H14 . . 119.9
C14 C15 C16 . . 119.9(2)
C14 C15 H15 . . 120.1
C16 C15 H15 . . 120.1
C15 C16 C17 . . 120.6(2)
C15 C16 H16 . . 119.7
C17 C16 H16 . . 119.7
C12 C17 C16 . . 120.0(2)
C12 C17 H17 . . 120.0
C16 C17 H17 . . 120.0
N3 C18 C19 . . 111.90(10)
N3 C18 H18A . . 109.2
C19 C18 H18A . . 109.2
N3 C18 H18B . . 109.2
C19 C18 H18B . . 109.2
H18A C18 H18B . . 107.9
C24 C19 C20 . . 117.7(2)
C24 C19 C18 . . 121.2(2)
C20 C19 C18 . . 121.1(2)
C21 C20 C19 . . 121.0(2)
C21 C20 H20 . . 119.5
C19 C20 H20 . . 119.5
C22 C21 C20 . . 118.7(2)
C22 C21 H21 . . 120.7
C20 C21 H21 . . 120.7
C21 C22 C23 . . 123.1(2)
C21 C22 F . . 118.2(3)
C23 C22 F . . 118.8(3)
C22 C23 C24 . . 118.0(2)
C22 C23 H23 . . 121.0
C24 C23 H23 . . 121.0
C19 C24 C23 . . 121.5(2)
C19 C24 H24 . . 119.3
C23 C24 H24 . . 119.3

loop_
_geom_bond_atom_site_label_1
_geom_bond_atom_site_label_2
_geom_bond_site_symmetry_2
_geom_bond_distance
Ni O 4_655 1.9240(10)
Ni O . 1.9240(10)
Ni N3 4_655 1.9510(10)
Ni N3 . 1.9510(10)
F C22 . 1.373(2)
O C9 . 1.284(2)
N1 C9 . 1.365(2)
N1 N2 . 1.394(2)
N1 C6 . 1.412(2)
N2 C7 . 1.308(2)
N3 C11 . 1.313(2)
N3 C18 . 1.481(2)
C1 C6 . 1.375(2)
C1 C2 . 1.381(2)
C1 H1 . 0.9300
C2 C3 . 1.370(3)
C2 H2 . 0.9300
C3 C4 . 1.364(3)
C3 H3 . 0.9300
C4 C5 . 1.376(2)
C4 H4 . 0.9300
C5 C6 . 1.378(2)
C5 H5 . 0.9300
C7 C8 . 1.436(2)
C7 C10 . 1.513(3)
C8 C9 . 1.407(2)
C8 C11 . 1.425(2)
C10 H10A . 0.9600
C10 H10B . 0.9600
C10 H10C . 0.9600
C11 C12 . 1.502(2)
C12 C13 . 1.376(2)
C12 C17 . 1.384(2)
C13 C14 . 1.388(2)
C13 H13 . 0.9300
C14 C15 . 1.365(3)
C14 H14 . 0.9300
C15 C16 . 1.364(3)
C15 H15 . 0.9300
C16 C17 . 1.382(3)
C16 H16 . 0.9300
C17 H17 . 0.9300
C18 C19 . 1.511(2)
C18 H18A . 0.9700
C18 H18B . 0.9700
C19 C24 . 1.374(2)
C19 C20 . 1.383(3)
C20 C21 . 1.381(3)
C20 H20 . 0.9300
C21 C22 . 1.345(3)
C21 H21 . 0.9300
C22 C23 . 1.347(3)
C23 C24 . 1.390(3)
C23 H23 . 0.9300
C24 H24 . 0.9300

loop_
_geom_torsion_atom_site_label_1
_geom_torsion_atom_site_label_2
_geom_torsion_atom_site_label_3
_geom_torsion_atom_site_label_4
_geom_torsion_site_symmetry_1
_geom_torsion
O Ni O C9 4_655 -111.23(12)
N3 Ni O C9 4_655 143.24(12)
N3 Ni O C9 . -5.86(12)
C9 N1 N2 C7 . 0.5(2)
C6 N1 N2 C7 . 168.80(16)
O Ni N3 C11 4_655 137.19(14)
O Ni N3 C11 . 3.64(14)
N3 Ni N3 C11 4_655 -109.53(14)
O Ni N3 C18 4_655 -43.14(11)
O Ni N3 C18 . -176.69(11)
N3 Ni N3 C18 4_655 70.14(10)
C6 C1 C2 C3 . 1.0(3)
C1 C2 C3 C4 . 0.7(3)
C2 C3 C4 C5 . -1.4(3)
C3 C4 C5 C6 . 0.4(3)
C2 C1 C6 C5 . -2.0(3)
C2 C1 C6 N1 . 177.55(16)
C4 C5 C6 C1 . 1.3(3)
C4 C5 C6 N1 . -178.28(17)
C9 N1 C6 C1 . -43.5(3)
N2 N1 C6 C1 . 150.35(16)
C9 N1 C6 C5 . 136.03(18)
N2 N1 C6 C5 . -30.1(2)
N1 N2 C7 C8 . -0.9(2)
N1 N2 C7 C10 . 179.03(17)
N2 C7 C8 C9 . 1.1(2)
C10 C7 C8 C9 . -178.9(2)
N2 C7 C8 C11 . -175.04(18)
C10 C7 C8 C11 . 5.0(4)
Ni O C9 N1 . -171.42(12)
Ni O C9 C8 . 6.3(2)
N2 N1 C9 O . 178.37(15)
C6 N1 C9 O . 11.4(3)
N2 N1 C9 C8 . 0.20(19)
C6 N1 C9 C8 . -166.79(16)
C11 C8 C9 O . -2.2(3)
C7 C8 C9 O . -178.65(18)
C11 C8 C9 N1 . 175.72(15)
C7 C8 C9 N1 . -0.71(18)
C18 N3 C11 C8 . 179.54(14)
Ni N3 C11 C8 . -0.8(2)
C18 N3 C11 C12 . -0.4(2)
Ni N3 C11 C12 . 179.28(12)
C9 C8 C11 N3 . -1.0(3)
C7 C8 C11 N3 . 174.36(17)
C9 C8 C11 C12 . 178.89(16)
C7 C8 C11 C12 . -5.7(3)
N3 C11 C12 C13 . 90.9(2)
C8 C11 C12 C13 . -89.0(2)
N3 C11 C12 C17 . -92.2(2)
C8 C11 C12 C17 . 87.9(2)
C17 C12 C13 C14 . 0.6(3)
C11 C12 C13 C14 . 177.48(16)
C12 C13 C14 C15 . -0.4(3)
C13 C14 C15 C16 . 0.1(3)
C14 C15 C16 C17 . 0.1(4)
C13 C12 C17 C16 . -0.4(3)
C11 C12 C17 C16 . -177.32(19)
C15 C16 C17 C12 . 0.1(4)
C11 N3 C18 C19 . 126.69(16)
Ni N3 C18 C19 . -53.00(16)
N3 C18 C19 C24 . 104.07(18)
N3 C18 C19 C20 . -78.6(2)
C24 C19 C20 C21 . -2.1(3)
C18 C19 C20 C21 . -179.47(19)
C19 C20 C21 C22 . -0.6(4)
C20 C21 C22 C23 . 1.8(4)
C20 C21 C22 F . -178.94(19)
C21 C22 C23 C24 . -0.2(4)
F C22 C23 C24 . -179.45(17)
C20 C19 C24 C23 . 3.7(3)
C18 C19 C24 C23 . -178.87(16)
C22 C23 C24 C19 . -2.7(3)
